data_2100231
loop_
_publ_author_name
'Oswald, Iain D. H.'
'Motherwell, W. D. Samuel'
'Parsons, Simon'

_publ_section_title
;
 Formation of quinol co-crystals with hydrogen-bond acceptors
;
_journal_issue 1
_journal_name_full 'Acta Crystallographica Section B'
_journal_page_first 46
_journal_page_last 57
_journal_paper_doi 10.1107/S0108768104028605
_journal_volume 61
_journal_year 2005
_chemical_formula_moiety C3H3O(C5H5N)
_chemical_formula_sum 'C16 H16 N2 O2'
_chemical_formula_weight 268.31
_chemical_name_common 'Hemi-quinol pyridine adduct'
_chemical_name_systematic
;
 ?
;
_space_group_IT_number 14
_symmetry_cell_setting monoclinic
_symmetry_space_group_name_Hall '-P 2ybc'
_symmetry_space_group_name_H-M 'P 1 21/c 1'
_atom_sites_solution_hydrogens geom
_atom_sites_solution_primary direct
_atom_sites_solution_secondary difmap
_audit_creation_method SHELXL-97
_cell_angle_alpha 90.00
_cell_angle_beta 112.986(3)
_cell_angle_gamma 90.00
_cell_formula_units_Z 2
_cell_length_a 6.4990(9)
_cell_length_b 16.459(2)
_cell_length_c 7.1794(10)
_cell_measurement_reflns_used 1519
_cell_measurement_temperature 150(2)
_cell_measurement_theta_max 28.49
_cell_measurement_theta_min 2.44
_cell_volume 706.98(16)
_computing_cell_refinement 'Bruker SMART'
_computing_data_collection 'Bruker SMART'
_computing_data_reduction 'Bruker SHELXTL'
_computing_molecular_graphics 'Bruker SHELXTL'
_computing_publication_material 'Bruker SHELXTL'
_computing_structure_refinement 'SHELXL-97 (Sheldrick, 1997b)'
_computing_structure_solution 'SHELXS-97 (Sheldrick, 1997b)'
_diffrn_ambient_temperature 150(2)
_diffrn_measured_fraction_theta_full 0.913
_diffrn_measured_fraction_theta_max 0.913
_diffrn_measurement_device_type 'CCD area detector'
_diffrn_measurement_method '\w scans'
_diffrn_radiation_monochromator graphite
_diffrn_radiation_source 'fine-focus sealed tube'
_diffrn_radiation_type MoK\a
_diffrn_radiation_wavelength 0.71073
_diffrn_reflns_av_R_equivalents 0.0309
_diffrn_reflns_av_sigmaI/netI 0.0396
_diffrn_reflns_limit_h_max 7
_diffrn_reflns_limit_h_min -8
_diffrn_reflns_limit_k_max 21
_diffrn_reflns_limit_k_min -21
_diffrn_reflns_limit_l_max 9
_diffrn_reflns_limit_l_min -8
_diffrn_reflns_number 5091
_diffrn_reflns_theta_full 28.87
_diffrn_reflns_theta_max 28.87
_diffrn_reflns_theta_min 2.47
_diffrn_standards_decay_% 0
_diffrn_standards_number 0
_exptl_absorpt_coefficient_mu 0.084
_exptl_absorpt_correction_T_max 1
_exptl_absorpt_correction_T_min 0.593
_exptl_absorpt_correction_type multi-scan
_exptl_absorpt_process_details Sadabs
_exptl_crystal_colour Colourless
_exptl_crystal_density_diffrn 1.260
_exptl_crystal_density_method 'not measured'
_exptl_crystal_description Cylinder
_exptl_crystal_F_000 284
_exptl_crystal_size_max 1
_exptl_crystal_size_mid 0.32
_exptl_crystal_size_min 0.32
_refine_diff_density_max 0.282
_refine_diff_density_min -0.386
_refine_ls_extinction_coef none
_refine_ls_extinction_method none
_refine_ls_goodness_of_fit_ref 1.330
_refine_ls_hydrogen_treatment mixed
_refine_ls_matrix_type full
_refine_ls_number_parameters 95
_refine_ls_number_reflns 1700
_refine_ls_number_restraints 0
_refine_ls_restrained_S_all 1.330
_refine_ls_R_factor_all 0.1041
_refine_ls_R_factor_gt 0.0834
_refine_ls_shift/su_max 0.000
_refine_ls_shift/su_mean 0.000
_refine_ls_structure_factor_coef Fsqd
_refine_ls_weighting_details 'calc w=1/[\s^2^(Fo^2^)+(0.0363P)^2^+0.5217P] where P=(Fo^2^+2Fc^2^)/3'
_refine_ls_weighting_scheme calc
_refine_ls_wR_factor_gt 0.1646
_refine_ls_wR_factor_ref 0.1716
_reflns_number_gt 1345
_reflns_number_total 1700
_reflns_threshold_expression >2sigma(I)
_cod_data_source_file ws5013.cif
_cod_data_source_block 4
_cod_depositor_comments
;
The following automatic conversions were performed:
'_symmetry_cell_setting' value 'Monoclinic' changed to 'monoclinic'
according to '/home/saulius/struct/CIF-dictionaries/cif_core.dic'
dictionary named 'cif_core.dic' version 2.4.1 from 2010-06-29.

Automatic conversion script
Id: cif_fix_enum 1527 2010-12-29 10:47:43Z saulius 

The following automatic conversions were performed:

'_symmetry_cell_setting' value 'Monoclinic' changed to 'monoclinic'
according to /home/saulius/struct/CIF-dictionaries/cif_core.dic
dictionary named 'cif_core.dic' version 2.4.1 from
2010-06-29.

'_exptl_absorpt_correction_type' value 'Multi-scan'
changed to 'multi-scan' according to
/home/saulius/struct/CIF-dictionaries/cif_core.dic dictionary named
'cif_core.dic' version 2.4.1 from 2010-06-29.

Automatic conversion script
Id: cif_fix_values 1715 2011-07-08 13:25:40Z adriana 
;
_cod_original_cell_volume 707.00(17)
_cod_original_sg_symbol_H-M 'P 21/c'
_cod_database_code 2100231

loop_
_symmetry_equiv_pos_as_xyz
'x, y, z'
'-x, y+1/2, -z+1/2'
'-x, -y, -z'
'x, -y-1/2, z-1/2'

loop_
_atom_site_label
_atom_site_fract_x
_atom_site_fract_y
_atom_site_fract_z
_atom_site_U_iso_or_equiv
_atom_site_adp_type
_atom_site_calc_flag
_atom_site_refinement_flags
_atom_site_occupancy
_atom_site_disorder_assembly
_atom_site_disorder_group
_atom_site_type_symbol
O1A 0.2880(3) 0.55053(12) 0.6023(3) 0.0386(5) Uani d . 1 . . O
H1A 0.185(5) 0.5848(19) 0.587(5) 0.047(9) Uiso d . 1 . . H
C1A 0.3901(4) 0.52595(13) 0.7995(4) 0.0289(6) Uani d . 1 . . C
C2A 0.5991(4) 0.49064(14) 0.8625(4) 0.0311(6) Uani d . 1 . . C
H2A 0.6676 0.4835 0.7684 0.037 Uiso calc R 1 . . H
C3A 0.7104(4) 0.46540(13) 1.0613(4) 0.0298(6) Uani d . 1 . . C
H3A 0.8553 0.4422 1.1029 0.036 Uiso calc R 1 . . H
N1S -0.0211(4) 0.66756(14) 0.5710(3) 0.0391(6) Uani d . 1 . . N
C2S -0.2294(5) 0.64719(17) 0.5387(4) 0.0411(7) Uani d . 1 . . C
H2S -0.2681 0.5912 0.5268 0.049 Uiso calc R 1 . . H
C3S -0.3923(5) 0.7035(2) 0.5217(5) 0.0490(8) Uani d . 1 . . C
H3S -0.5401 0.6867 0.4991 0.059 Uiso calc R 1 . . H
C4S -0.3371(6) 0.7842(2) 0.5381(5) 0.0529(9) Uani d . 1 . . C
H4S -0.4465 0.8243 0.5262 0.064 Uiso calc R 1 . . H
C5S -0.1237(6) 0.80628(17) 0.5715(5) 0.0478(8) Uani d . 1 . . C
H5S -0.0816 0.8619 0.5843 0.057 Uiso calc R 1 . . H
C6S 0.0292(5) 0.74662(19) 0.5864(4) 0.0424(7) Uani d . 1 . . C
H6S 0.1777 0.7622 0.6087 0.051 Uiso calc R 1 . . H

loop_
_atom_site_aniso_label
_atom_site_aniso_U_11
_atom_site_aniso_U_22
_atom_site_aniso_U_33
_atom_site_aniso_U_12
_atom_site_aniso_U_13
_atom_site_aniso_U_23
O1A 0.0470(12) 0.0361(10) 0.0359(11) 0.0159(9) 0.0196(9) 0.0060(8)
C1A 0.0372(14) 0.0188(10) 0.0339(14) 0.0007(10) 0.0174(11) 0.0000(9)
C2A 0.0400(14) 0.0241(11) 0.0379(15) -0.0003(10) 0.0248(12) 0.0000(10)
C3A 0.0287(13) 0.0226(11) 0.0413(15) 0.0040(9) 0.0173(11) 0.0016(10)
N1S 0.0489(14) 0.0387(12) 0.0299(13) 0.0180(11) 0.0157(11) 0.0046(9)
C2S 0.064(2) 0.0326(13) 0.0267(14) -0.0033(13) 0.0174(14) 0.0020(11)
C3S 0.0378(16) 0.077(2) 0.0375(17) 0.0067(15) 0.0199(13) 0.0143(15)
C4S 0.073(2) 0.0548(18) 0.0429(19) 0.0372(17) 0.0354(17) 0.0204(15)
C5S 0.085(2) 0.0278(13) 0.0393(17) 0.0038(14) 0.0337(17) 0.0009(11)
C6S 0.0404(16) 0.0544(17) 0.0340(16) -0.0028(13) 0.0164(13) -0.0018(13)

loop_
_atom_type_symbol
_atom_type_description
_atom_type_scat_dispersion_real
_atom_type_scat_dispersion_imag
_atom_type_scat_source
C C 0.0033 0.0016 'International Tables Vol C Tables 4.2.6.8 and 6.1.1.4'
H H 0.0000 0.0000 'International Tables Vol C Tables 4.2.6.8 and 6.1.1.4'
N N 0.0061 0.0033 'International Tables Vol C Tables 4.2.6.8 and 6.1.1.4'
O O 0.0106 0.0060 'International Tables Vol C Tables 4.2.6.8 and 6.1.1.4'

loop_
_geom_angle_atom_site_label_1
_geom_angle_atom_site_label_2
_geom_angle_atom_site_label_3
_geom_angle_site_symmetry_1
_geom_angle_site_symmetry_3
_geom_angle
C1A O1A H1A . . 111(2)
O1A C1A C2A . . 118.7(2)
O1A C1A C3A . 3_667 122.4(2)
C2A C1A C3A . 3_667 118.9(2)
C1A C2A C3A . . 120.9(2)
C1A C2A H2A . . 119.6
C3A C2A H2A . . 119.6
C2A C3A C1A . 3_667 120.2(2)
C2A C3A H3A . . 119.9
C1A C3A H3A 3_667 . 119.9
C2S N1S C6S . . 117.5(2)
N1S C2S C3S . . 122.9(3)
N1S C2S H2S . . 118.5
C3S C2S H2S . . 118.5
C4S C3S C2S . . 118.6(3)
C4S C3S H3S . . 120.7
C2S C3S H3S . . 120.7
C5S C4S C3S . . 119.3(3)
C5S C4S H4S . . 120.3
C3S C4S H4S . . 120.3
C4S C5S C6S . . 118.7(3)
C4S C5S H5S . . 120.7
C6S C5S H5S . . 120.7
N1S C6S C5S . . 123.0(3)
N1S C6S H6S . . 118.5
C5S C6S H6S . . 118.5

loop_
_geom_bond_atom_site_label_1
_geom_bond_atom_site_label_2
_geom_bond_site_symmetry_2
_geom_bond_distance
_geom_bond_publ_flag
O1A C1A . 1.370(3) ?
O1A H1A . 0.85(3) ?
C1A C2A . 1.382(3) ?
C1A C3A 3_667 1.398(3) ?
C2A C3A . 1.388(4) ?
C2A H2A . 0.9500 ?
C3A C1A 3_667 1.398(3) ?
C3A H3A . 0.9500 ?
N1S C2S . 1.324(4) ?
N1S C6S . 1.336(4) ?
C2S C3S . 1.376(4) ?
C2S H2S . 0.9500 ?
C3S C4S . 1.368(5) ?
C3S H3S . 0.9500 ?
C4S C5S . 1.361(5) ?
C4S H4S . 0.9500 ?
C5S C6S . 1.371(4) ?
C5S H5S . 0.9500 ?
C6S H6S . 0.9500 ?
